data_7720084
loop_
_publ_author_name
'Yan, Jiayu'
'Sun, Jian'
'Zhou, Shuangliu'

_publ_section_title
;
 Half-sandwich &#x3b7;<sup>5</sup>-pyrrolyl rhodium(I) complexes with
 alkene coordination: synthesis and reactivity exploration.
;
_journal_issue 9
_journal_name_full 'Dalton transactions (Cambridge, England : 2003)'
_journal_page_first 3682
_journal_page_last 3686
_journal_paper_doi 10.1039/d6dt00024j
_journal_volume 55
_journal_year 2026
_chemical_formula_moiety 'C43 H39 N4 Rh, C3 H3'
_chemical_formula_sum 'C46 H42 N4 Rh'
_chemical_formula_weight 753.74
_space_group_crystal_system triclinic
_space_group_IT_number 2
_space_group_name_Hall '-P 1'
_space_group_name_H-M_alt 'P -1'
_atom_sites_solution_hydrogens geom
_atom_sites_solution_primary dual
_audit_creation_date 2025-12-13
_audit_creation_method
;
Olex2 1.3
(compiled Nov 21 2019 18:26:39 for OlexSys, GUI svn.r6003)
;
_audit_update_record
;
2025-12-13 deposited with the CCDC.	2026-02-06 downloaded from the CCDC.
;
_cell_angle_alpha 104.057(2)
_cell_angle_beta 92.473(2)
_cell_angle_gamma 92.499(2)
_cell_formula_units_Z 2
_cell_length_a 8.2982(3)
_cell_length_b 11.4047(6)
_cell_length_c 21.3013(11)
_cell_measurement_reflns_used 9916
_cell_measurement_temperature 293
_cell_measurement_theta_max 27.29
_cell_measurement_theta_min 2.96
_cell_volume 1950.69(16)
_computing_cell_refinement 'SAINT v8.37A (Bruker, 2015)'
_computing_data_reduction 'SAINT v8.37A (Bruker, 2015)'
_computing_molecular_graphics 'Olex2 1.3 (Dolomanov et al., 2009)'
_computing_publication_material 'Olex2 1.3 (Dolomanov et al., 2009)'
_computing_structure_refinement 'SHELXL 2018/3 (Sheldrick, 2015)'
_computing_structure_solution 'SHELXT 2018/2 (Sheldrick, 2018)'
_diffrn_ambient_temperature 293
_diffrn_measured_fraction_theta_full 0.999
_diffrn_measured_fraction_theta_max 0.975
_diffrn_measurement_device_type 'Bruker APEX-II CCD'
_diffrn_measurement_method '\f and \w scans'
_diffrn_radiation_type MoK\a
_diffrn_radiation_wavelength 0.71073
_diffrn_reflns_av_R_equivalents 0.0692
_diffrn_reflns_av_unetI/netI 0.0475
_diffrn_reflns_Laue_measured_fraction_full 0.999
_diffrn_reflns_Laue_measured_fraction_max 0.975
_diffrn_reflns_limit_h_max 10
_diffrn_reflns_limit_h_min -10
_diffrn_reflns_limit_k_max 14
_diffrn_reflns_limit_k_min -14
_diffrn_reflns_limit_l_max 28
_diffrn_reflns_limit_l_min -27
_diffrn_reflns_number 51251
_diffrn_reflns_point_group_measured_fraction_full 0.999
_diffrn_reflns_point_group_measured_fraction_max 0.975
_diffrn_reflns_theta_full 25.242
_diffrn_reflns_theta_max 27.923
_diffrn_reflns_theta_min 2.600
_diffrn_source_current 30.0
_diffrn_source_power 1.5
_diffrn_source_voltage 50.0
_diffrn_standards_number 0
_exptl_absorpt_coefficient_mu 0.474
_exptl_absorpt_correction_T_max 0.7456
_exptl_absorpt_correction_T_min 0.4969
_exptl_absorpt_correction_type multi-scan
_exptl_absorpt_process_details
;
SADABS-2014/5 (Bruker,2014/5) was used for absorption correction.
wR2(int) was 0.1101 before and 0.0625 after correction.
The Ratio of minimum to maximum transmission is 0.6664.
The \l/2 correction factor is Not present.
;
_exptl_crystal_colour 'clear yellow'
_exptl_crystal_colour_lustre clear
_exptl_crystal_colour_primary yellow
_exptl_crystal_density_diffrn 1.283
_exptl_crystal_description block
_exptl_crystal_F_000 782
_exptl_crystal_recrystallization_method 'from the benzene solution'
_exptl_crystal_size_max 0.23
_exptl_crystal_size_mid 0.21
_exptl_crystal_size_min 0.15
_refine_diff_density_max 0.442
_refine_diff_density_min -0.522
_refine_diff_density_rms 0.057
_refine_ls_extinction_method none
_refine_ls_goodness_of_fit_ref 1.009
_refine_ls_hydrogen_treatment constr
_refine_ls_matrix_type full
_refine_ls_number_parameters 466
_refine_ls_number_reflns 9088
_refine_ls_number_restraints 5
_refine_ls_restrained_S_all 1.012
_refine_ls_R_factor_all 0.0599
_refine_ls_R_factor_gt 0.0368
_refine_ls_shift/su_max 0.001
_refine_ls_shift/su_mean 0.000
_refine_ls_structure_factor_coef Fsqd
_refine_ls_weighting_details 'w=1/[\s^2^(Fo^2^)+(0.0313P)^2^+0.7260P] where P=(Fo^2^+2Fc^2^)/3'
_refine_ls_weighting_scheme calc
_refine_ls_wR_factor_gt 0.0726
_refine_ls_wR_factor_ref 0.0803
_reflns_Friedel_coverage 0.000
_reflns_number_gt 7111
_reflns_number_total 9088
_reflns_threshold_expression 'I > 2\s(I)'
_cod_data_source_file d6dt00024j2.cif
_cod_data_source_block 4b
_cod_depositor_comments 'Adding full bibliography for 7720079--7720086.cif.'
_cod_database_code 7720084
_shelx_shelxl_version_number 2018/3
_shelx_space_group_comment
;
The symmetry employed for this shelxl refinement is uniquely defined
by the following loop, which should always be used as a source of
symmetry information in preference to the above space-group names.
They are only intended as comments.
;
_olex2_refinement_description
;
1. Fixed Uiso
 At 1.2 times of:
  All C(H) groups
 At 1.5 times of:
  All C(H,H,H) groups
2. Restrained distances
 C46_$1-C45_$1 = C44-C46_$1 = C44-C45 = C46-C45 = C44_$1-C46
 1.39 with sigma of 0.005
3.a Aromatic/amide H refined with riding coordinates:
 C2(H2), C3(H3), C6(H6), C7(H7), C8(H8), C9(H9), C10(H10), C12(H12), C13(H13),
 C14(H14), C15(H15), C16(H16), C20(H20), C21(H21), C22(H22), C29(H29), C30(H30),
  C31(H31), C38(H38), C39(H39), C40(H40), C44(H44), C45(H45), C46(H46)
3.b Idealised Me refined as rotating group:
 C24(H24a,H24b,H24c), C25(H25a,H25b,H25c), C33(H33a,H33b,H33c), C34(H34a,H34b,
 H34c), C42(H42a,H42b,H42c), C43(H43a,H43b,H43c)
;
_olex2_submission_original_sample_id mo_20240621h_0m
_olex2_submission_special_instructions 'No special instructions were received'

loop_
_space_group_symop_operation_xyz
'x, y, z'
'-x, -y, -z'

loop_
_atom_site_label
_atom_site_type_symbol
_atom_site_fract_x
_atom_site_fract_y
_atom_site_fract_z
_atom_site_U_iso_or_equiv
_atom_site_adp_type
_atom_site_occupancy
_atom_site_site_symmetry_order
_atom_site_calc_flag
_atom_site_refinement_flags_posn
_atom_site_refinement_flags_adp
_atom_site_refinement_flags_occupancy
_atom_site_disorder_assembly
_atom_site_disorder_group
C1 C 0.8559(3) 0.4349(2) 0.70846(11) 0.0388(5) Uani 1 1 d . . . . .
C2 C 0.9847(3) 0.5189(2) 0.73119(14) 0.0515(6) Uani 1 1 d . . . . .
H2 H 1.092680 0.508066 0.722521 0.062 Uiso 1 1 calc R U . . .
C3 C 0.9224(3) 0.6222(2) 0.76931(13) 0.0497(6) Uani 1 1 d . . . . .
H3 H 0.980712 0.692801 0.791232 0.060 Uiso 1 1 calc R U . . .
C4 C 0.7557(3) 0.5994(2) 0.76832(11) 0.0390(5) Uani 1 1 d . . . . .
C5 C 0.8641(3) 0.3151(2) 0.66380(12) 0.0415(5) Uani 1 1 d . . . . .
C6 C 0.7624(3) 0.2150(2) 0.66363(12) 0.0464(6) Uani 1 1 d . . . . .
H6 H 0.684434 0.222204 0.694204 0.056 Uiso 1 1 calc R U . . .
C7 C 0.7735(4) 0.1055(3) 0.61959(15) 0.0608(7) Uani 1 1 d . . . . .
H7 H 0.702790 0.040498 0.620601 0.073 Uiso 1 1 calc R U . . .
C8 C 0.8881(4) 0.0917(3) 0.57431(17) 0.0799(10) Uani 1 1 d . . . . .
H8 H 0.895476 0.017864 0.544445 0.096 Uiso 1 1 calc R U . . .
C9 C 0.9923(4) 0.1890(3) 0.57370(18) 0.0827(11) Uani 1 1 d . . . . .
H9 H 1.071246 0.180542 0.543485 0.099 Uiso 1 1 calc R U . . .
C10 C 0.9802(3) 0.2977(3) 0.61718(15) 0.0603(7) Uani 1 1 d . . . . .
H10 H 1.051333 0.362202 0.615741 0.072 Uiso 1 1 calc R U . . .
C11 C 0.6381(3) 0.6888(2) 0.79422(12) 0.0444(6) Uani 1 1 d . . . . .
C12 C 0.6822(4) 0.7897(2) 0.84553(14) 0.0593(7) Uani 1 1 d . . . . .
H12 H 0.784211 0.795204 0.866282 0.071 Uiso 1 1 calc R U . . .
C13 C 0.5788(5) 0.8807(3) 0.86598(18) 0.0789(11) Uani 1 1 d . . . . .
H13 H 0.612334 0.947396 0.899456 0.095 Uiso 1 1 calc R U . . .
C14 C 0.4274(5) 0.8736(3) 0.8374(2) 0.0902(13) Uani 1 1 d . . . . .
H14 H 0.357656 0.935133 0.851557 0.108 Uiso 1 1 calc R U . . .
C15 C 0.3773(4) 0.7750(3) 0.7874(2) 0.0811(11) Uani 1 1 d . . . . .
H15 H 0.273711 0.769705 0.768031 0.097 Uiso 1 1 calc R U . . .
C16 C 0.4822(3) 0.6839(3) 0.76609(16) 0.0617(8) Uani 1 1 d . . . . .
H16 H 0.447784 0.618052 0.732289 0.074 Uiso 1 1 calc R U . . .
C17 C 0.5554(3) 0.3910(2) 0.82686(11) 0.0363(5) Uani 1 1 d . . . . .
C18 C 0.6343(3) 0.3996(2) 0.94503(11) 0.0418(6) Uani 1 1 d . . . . .
C19 C 0.7450(3) 0.4936(3) 0.97623(13) 0.0540(7) Uani 1 1 d . . . . .
C20 C 0.7873(4) 0.5003(4) 1.04018(16) 0.0789(10) Uani 1 1 d . . . . .
H20 H 0.861719 0.561128 1.062386 0.095 Uiso 1 1 calc R U . . .
C21 C 0.7239(5) 0.4210(4) 1.07184(16) 0.0876(13) Uani 1 1 d . . . . .
H21 H 0.754300 0.429125 1.115288 0.105 Uiso 1 1 calc R U . . .
C22 C 0.6160(5) 0.3293(4) 1.04079(18) 0.0790(11) Uani 1 1 d . . . . .
H22 H 0.574069 0.275662 1.063338 0.095 Uiso 1 1 calc R U . . .
C23 C 0.5670(4) 0.3149(3) 0.97472(14) 0.0574(7) Uani 1 1 d . . . . .
C24 C 0.8107(4) 0.5827(3) 0.94093(19) 0.0811(10) Uani 1 1 d . . . . .
H24A H 0.865350 0.540494 0.904022 0.122 Uiso 1 1 calc R U . . .
H24B H 0.885261 0.640266 0.969445 0.122 Uiso 1 1 calc R U . . .
H24C H 0.723399 0.624285 0.926737 0.122 Uiso 1 1 calc R U . . .
C25 C 0.4496(5) 0.2162(3) 0.9384(2) 0.0938(12) Uani 1 1 d . . . . .
H25A H 0.353766 0.250854 0.925770 0.141 Uiso 1 1 calc R U . . .
H25B H 0.422056 0.163274 0.965588 0.141 Uiso 1 1 calc R U . . .
H25C H 0.497571 0.170954 0.900405 0.141 Uiso 1 1 calc R U . . .
C26 C 0.3181(3) 0.2790(2) 0.74020(11) 0.0402(5) Uani 1 1 d . . . . .
C27 C 0.1061(3) 0.1101(2) 0.74027(12) 0.0452(6) Uani 1 1 d . . . . .
C28 C -0.0217(3) 0.1297(2) 0.78052(12) 0.0481(6) Uani 1 1 d . . . . .
C29 C -0.1314(4) 0.0320(3) 0.77611(15) 0.0680(9) Uani 1 1 d . . . . .
H29 H -0.219720 0.041500 0.801951 0.082 Uiso 1 1 calc R U . . .
C30 C -0.1119(5) -0.0781(3) 0.73437(18) 0.0836(11) Uani 1 1 d . . . . .
H30 H -0.187104 -0.141989 0.732267 0.100 Uiso 1 1 calc R U . . .
C31 C 0.0163(5) -0.0949(3) 0.69599(19) 0.0854(11) Uani 1 1 d . . . . .
H31 H 0.027937 -0.170307 0.668138 0.103 Uiso 1 1 calc R U . . .
C32 C 0.1299(4) -0.0008(3) 0.69794(16) 0.0668(8) Uani 1 1 d . . . . .
C33 C -0.0409(4) 0.2504(3) 0.82576(15) 0.0730(9) Uani 1 1 d . . . . .
H33A H 0.053748 0.272846 0.854466 0.110 Uiso 1 1 calc R U . . .
H33B H -0.133761 0.245844 0.850619 0.110 Uiso 1 1 calc R U . . .
H33C H -0.055084 0.309909 0.801238 0.110 Uiso 1 1 calc R U . . .
C34 C 0.2714(6) -0.0177(4) 0.6551(2) 0.1211(17) Uani 1 1 d . . . . .
H34A H 0.267393 0.037534 0.627575 0.182 Uiso 1 1 calc R U . . .
H34B H 0.266630 -0.099294 0.628963 0.182 Uiso 1 1 calc R U . . .
H34C H 0.370328 -0.002002 0.681591 0.182 Uiso 1 1 calc R U . . .
C35 C 0.4343(3) 0.3844(2) 0.64617(11) 0.0376(5) Uani 1 1 d . . . . .
C36 C 0.3500(3) 0.3860(2) 0.52976(12) 0.0453(6) Uani 1 1 d . . . . .
C37 C 0.2704(3) 0.4842(3) 0.51748(14) 0.0561(7) Uani 1 1 d . . . . .
C38 C 0.2313(4) 0.4787(3) 0.45244(18) 0.0750(10) Uani 1 1 d . . . . .
H38 H 0.180108 0.542622 0.441596 0.090 Uiso 1 1 calc R U . . .
C39 C 0.2668(4) 0.3812(4) 0.40417(17) 0.0842(12) Uani 1 1 d . . . . .
H39 H 0.238145 0.379451 0.361244 0.101 Uiso 1 1 calc R U . . .
C40 C 0.3435(4) 0.2870(4) 0.41835(15) 0.0758(10) Uani 1 1 d . . . . .
H40 H 0.365824 0.221546 0.384882 0.091 Uiso 1 1 calc R U . . .
C41 C 0.3890(3) 0.2867(3) 0.48168(13) 0.0564(7) Uani 1 1 d . . . . .
C42 C 0.2314(4) 0.5892(3) 0.57128(18) 0.0783(10) Uani 1 1 d . . . . .
H42A H 0.160942 0.561289 0.599823 0.117 Uiso 1 1 calc R U . . .
H42B H 0.179028 0.648080 0.553360 0.117 Uiso 1 1 calc R U . . .
H42C H 0.329395 0.625380 0.595070 0.117 Uiso 1 1 calc R U . . .
C43 C 0.4770(5) 0.1847(3) 0.49844(17) 0.0854(11) Uani 1 1 d . . . . .
H43A H 0.579959 0.215408 0.519759 0.128 Uiso 1 1 calc R U . . .
H43B H 0.492948 0.124171 0.459494 0.128 Uiso 1 1 calc R U . . .
H43C H 0.414309 0.149559 0.526747 0.128 Uiso 1 1 calc R U . . .
N1 N 0.7157(2) 0.48482(16) 0.73220(8) 0.0325(4) Uani 1 1 d . . . . .
N2 N 0.5887(2) 0.39258(19) 0.88024(9) 0.0432(5) Uani 1 1 d . . . . .
N3 N 0.2173(3) 0.2068(2) 0.74271(11) 0.0505(5) Uani 1 1 d . . . . .
N4 N 0.3950(2) 0.38703(19) 0.59404(9) 0.0438(5) Uani 1 1 d . . . . .
Rh1 Rh 0.49753(2) 0.38451(2) 0.73615(2) 0.03463(6) Uani 1 1 d . . . . .
C44 C 0.0310(5) 0.0128(4) 0.9394(2) 0.1051(14) Uani 1 1 d D . . . .
H44 H 0.051749 0.021620 0.898155 0.126 Uiso 1 1 calc R U . . .
C45 C -0.0587(5) 0.0952(4) 0.9789(2) 0.1012(13) Uani 1 1 d D . . . .
H45 H -0.098112 0.159687 0.964507 0.121 Uiso 1 1 calc R U . . .
C46 C -0.0906(5) 0.0830(4) 1.0399(2) 0.1014(13) Uani 1 1 d D . . . .
H46 H -0.151648 0.138722 1.066740 0.122 Uiso 1 1 calc R U . . .

loop_
_atom_site_aniso_label
_atom_site_aniso_U_11
_atom_site_aniso_U_22
_atom_site_aniso_U_33
_atom_site_aniso_U_23
_atom_site_aniso_U_13
_atom_site_aniso_U_12
C1 0.0366(12) 0.0381(13) 0.0441(13) 0.0146(10) 0.0048(10) 0.0005(10)
C2 0.0336(13) 0.0542(16) 0.0685(18) 0.0197(14) 0.0037(12) -0.0039(11)
C3 0.0435(14) 0.0422(14) 0.0613(17) 0.0123(12) -0.0019(12) -0.0130(11)
C4 0.0414(13) 0.0375(13) 0.0398(13) 0.0137(10) 0.0042(10) -0.0038(10)
C5 0.0379(12) 0.0429(13) 0.0469(14) 0.0162(11) 0.0032(10) 0.0091(10)
C6 0.0439(14) 0.0441(14) 0.0517(15) 0.0116(12) 0.0068(11) 0.0059(11)
C7 0.0588(18) 0.0467(16) 0.073(2) 0.0077(14) 0.0029(15) 0.0026(13)
C8 0.088(3) 0.061(2) 0.081(2) -0.0073(17) 0.0243(19) 0.0143(18)
C9 0.086(2) 0.073(2) 0.087(3) 0.0067(19) 0.047(2) 0.0174(19)
C10 0.0541(17) 0.0558(17) 0.075(2) 0.0184(15) 0.0240(14) 0.0082(13)
C11 0.0521(15) 0.0319(12) 0.0515(15) 0.0135(11) 0.0160(11) -0.0044(10)
C12 0.076(2) 0.0417(15) 0.0586(17) 0.0090(13) 0.0170(14) -0.0094(14)
C13 0.107(3) 0.0387(17) 0.088(3) 0.0036(16) 0.045(2) -0.0060(17)
C14 0.097(3) 0.0458(19) 0.132(4) 0.019(2) 0.057(3) 0.0144(19)
C15 0.059(2) 0.059(2) 0.131(3) 0.029(2) 0.023(2) 0.0133(16)
C16 0.0535(17) 0.0441(16) 0.086(2) 0.0120(14) 0.0083(15) 0.0019(12)
C17 0.0346(12) 0.0356(12) 0.0366(13) 0.0052(10) 0.0043(9) -0.0038(9)
C18 0.0491(14) 0.0491(14) 0.0290(12) 0.0097(10) 0.0059(10) 0.0175(11)
C19 0.0496(15) 0.0606(17) 0.0478(15) 0.0047(13) -0.0051(12) 0.0158(13)
C20 0.077(2) 0.094(3) 0.0547(19) -0.0014(18) -0.0200(17) 0.025(2)
C21 0.096(3) 0.129(4) 0.0414(18) 0.020(2) -0.0023(18) 0.051(3)
C22 0.090(3) 0.100(3) 0.071(2) 0.056(2) 0.033(2) 0.047(2)
C23 0.0659(18) 0.0550(17) 0.0592(17) 0.0232(14) 0.0187(14) 0.0207(14)
C24 0.062(2) 0.078(2) 0.105(3) 0.029(2) -0.0100(19) -0.0103(17)
C25 0.107(3) 0.061(2) 0.117(3) 0.028(2) 0.028(2) -0.005(2)
C26 0.0379(13) 0.0490(14) 0.0324(12) 0.0081(10) -0.0003(9) -0.0005(11)
C27 0.0432(14) 0.0437(14) 0.0502(15) 0.0176(12) -0.0004(11) -0.0122(11)
C28 0.0464(15) 0.0587(16) 0.0422(14) 0.0205(12) 0.0012(11) -0.0102(12)
C29 0.0565(18) 0.090(2) 0.0653(19) 0.0391(18) 0.0021(14) -0.0279(16)
C30 0.097(3) 0.073(2) 0.083(2) 0.037(2) -0.016(2) -0.047(2)
C31 0.124(3) 0.0427(18) 0.085(3) 0.0115(17) 0.001(2) -0.0154(19)
C32 0.077(2) 0.0548(18) 0.070(2) 0.0158(15) 0.0108(16) 0.0003(15)
C33 0.077(2) 0.080(2) 0.0599(19) 0.0099(17) 0.0132(16) 0.0044(17)
C34 0.129(4) 0.095(3) 0.135(4) 0.008(3) 0.064(3) 0.024(3)
C35 0.0343(12) 0.0387(13) 0.0391(13) 0.0099(10) 0.0009(10) -0.0075(9)
C36 0.0387(13) 0.0635(17) 0.0369(13) 0.0231(12) -0.0067(10) -0.0140(12)
C37 0.0459(15) 0.0658(18) 0.0624(18) 0.0315(15) -0.0057(13) -0.0155(13)
C38 0.066(2) 0.093(3) 0.080(2) 0.057(2) -0.0223(17) -0.0166(18)
C39 0.082(2) 0.129(3) 0.0491(19) 0.046(2) -0.0221(17) -0.030(2)
C40 0.079(2) 0.103(3) 0.0411(16) 0.0160(17) -0.0064(15) -0.016(2)
C41 0.0527(16) 0.075(2) 0.0411(14) 0.0164(14) -0.0041(12) -0.0086(14)
C42 0.071(2) 0.069(2) 0.098(3) 0.029(2) -0.0016(19) -0.0014(17)
C43 0.099(3) 0.085(3) 0.068(2) 0.0091(19) 0.0011(19) 0.019(2)
N1 0.0356(10) 0.0328(10) 0.0307(9) 0.0113(8) 0.0049(7) -0.0039(7)
N2 0.0439(12) 0.0530(13) 0.0313(11) 0.0067(9) 0.0038(8) 0.0070(9)
N3 0.0418(12) 0.0558(13) 0.0562(13) 0.0218(11) -0.0009(10) -0.0153(10)
N4 0.0398(11) 0.0564(13) 0.0368(11) 0.0179(10) -0.0033(9) -0.0100(9)
Rh1 0.03245(9) 0.04005(10) 0.03075(9) 0.00909(7) 0.00126(6) -0.00711(7)
C44 0.102(3) 0.143(4) 0.083(3) 0.050(3) 0.005(2) 0.012(3)
C45 0.096(3) 0.104(3) 0.116(4) 0.054(3) -0.005(3) 0.012(3)
C46 0.102(3) 0.107(3) 0.099(3) 0.028(3) 0.010(2) 0.022(3)

loop_
_atom_type_symbol
_atom_type_description
_atom_type_scat_dispersion_real
_atom_type_scat_dispersion_imag
_atom_type_scat_source
C C 0.0033 0.0016 'International Tables Vol C Tables 4.2.6.8 and 6.1.1.4'
H H 0.0000 0.0000 'International Tables Vol C Tables 4.2.6.8 and 6.1.1.4'
N N 0.0061 0.0033 'International Tables Vol C Tables 4.2.6.8 and 6.1.1.4'
Rh Rh -1.1178 0.9187 'International Tables Vol C Tables 4.2.6.8 and 6.1.1.4'

loop_
_geom_angle_atom_site_label_1
_geom_angle_atom_site_label_2
_geom_angle_atom_site_label_3
_geom_angle
_geom_angle_site_symmetry_1
_geom_angle_site_symmetry_3
_geom_angle_publ_flag
C2 C1 C5 126.3(2) . . ?
N1 C1 C2 108.7(2) . . ?
N1 C1 C5 124.9(2) . . ?
C1 C2 H2 126.3 . . ?
C1 C2 C3 107.5(2) . . ?
C3 C2 H2 126.3 . . ?
C2 C3 H3 126.6 . . ?
C2 C3 C4 106.9(2) . . ?
C4 C3 H3 126.6 . . ?
C3 C4 C11 125.7(2) . . ?
N1 C4 C3 109.4(2) . . ?
N1 C4 C11 124.4(2) . . ?
C6 C5 C1 124.6(2) . . ?
C6 C5 C10 116.1(2) . . ?
C10 C5 C1 119.3(2) . . ?
C5 C6 H6 119.0 . . ?
C7 C6 C5 122.0(3) . . ?
C7 C6 H6 119.0 . . ?
C6 C7 H7 119.8 . . ?
C8 C7 C6 120.4(3) . . ?
C8 C7 H7 119.8 . . ?
C7 C8 H8 120.5 . . ?
C7 C8 C9 119.0(3) . . ?
C9 C8 H8 120.5 . . ?
C8 C9 H9 119.8 . . ?
C10 C9 C8 120.4(3) . . ?
C10 C9 H9 119.8 . . ?
C5 C10 H10 119.0 . . ?
C9 C10 C5 122.0(3) . . ?
C9 C10 H10 119.0 . . ?
C12 C11 C4 121.1(2) . . ?
C16 C11 C4 122.2(2) . . ?
C16 C11 C12 116.5(3) . . ?
C11 C12 H12 119.1 . . ?
C13 C12 C11 121.8(3) . . ?
C13 C12 H12 119.1 . . ?
C12 C13 H13 119.8 . . ?
C14 C13 C12 120.3(3) . . ?
C14 C13 H13 119.8 . . ?
C13 C14 H14 120.0 . . ?
C13 C14 C15 120.0(3) . . ?
C15 C14 H14 120.0 . . ?
C14 C15 H15 120.1 . . ?
C14 C15 C16 119.8(4) . . ?
C16 C15 H15 120.1 . . ?
C11 C16 H16 119.2 . . ?
C15 C16 C11 121.6(3) . . ?
C15 C16 H16 119.2 . . ?
N2 C17 Rh1 178.7(2) . . ?
C19 C18 N2 117.2(2) . . ?
C23 C18 C19 123.9(2) . . ?
C23 C18 N2 118.9(2) . . ?
C18 C19 C24 120.7(3) . . ?
C20 C19 C18 116.5(3) . . ?
C20 C19 C24 122.8(3) . . ?
C19 C20 H20 119.0 . . ?
C21 C20 C19 122.1(3) . . ?
C21 C20 H20 119.0 . . ?
C20 C21 H21 119.6 . . ?
C20 C21 C22 120.8(3) . . ?
C22 C21 H21 119.6 . . ?
C21 C22 H22 119.6 . . ?
C21 C22 C23 120.9(3) . . ?
C23 C22 H22 119.6 . . ?
C18 C23 C22 115.7(3) . . ?
C18 C23 C25 121.2(3) . . ?
C22 C23 C25 123.1(3) . . ?
C19 C24 H24A 109.5 . . ?
C19 C24 H24B 109.5 . . ?
C19 C24 H24C 109.5 . . ?
H24A C24 H24B 109.5 . . ?
H24A C24 H24C 109.5 . . ?
H24B C24 H24C 109.5 . . ?
C23 C25 H25A 109.5 . . ?
C23 C25 H25B 109.5 . . ?
C23 C25 H25C 109.5 . . ?
H25A C25 H25B 109.5 . . ?
H25A C25 H25C 109.5 . . ?
H25B C25 H25C 109.5 . . ?
N3 C26 Rh1 174.2(2) . . ?
C28 C27 C32 123.5(2) . . ?
C28 C27 N3 118.1(2) . . ?
C32 C27 N3 118.4(2) . . ?
C27 C28 C29 116.5(3) . . ?
C27 C28 C33 121.4(2) . . ?
C29 C28 C33 122.0(3) . . ?
C28 C29 H29 119.4 . . ?
C30 C29 C28 121.3(3) . . ?
C30 C29 H29 119.4 . . ?
C29 C30 H30 119.6 . . ?
C31 C30 C29 120.8(3) . . ?
C31 C30 H30 119.6 . . ?
C30 C31 H31 119.6 . . ?
C30 C31 C32 120.8(3) . . ?
C32 C31 H31 119.6 . . ?
C27 C32 C34 121.5(3) . . ?
C31 C32 C27 117.2(3) . . ?
C31 C32 C34 121.4(3) . . ?
C28 C33 H33A 109.5 . . ?
C28 C33 H33B 109.5 . . ?
C28 C33 H33C 109.5 . . ?
H33A C33 H33B 109.5 . . ?
H33A C33 H33C 109.5 . . ?
H33B C33 H33C 109.5 . . ?
C32 C34 H34A 109.5 . . ?
C32 C34 H34B 109.5 . . ?
C32 C34 H34C 109.5 . . ?
H34A C34 H34B 109.5 . . ?
H34A C34 H34C 109.5 . . ?
H34B C34 H34C 109.5 . . ?
N4 C35 Rh1 178.2(2) . . ?
C37 C36 N4 118.7(2) . . ?
C41 C36 C37 123.8(2) . . ?
C41 C36 N4 117.5(2) . . ?
C36 C37 C42 121.6(3) . . ?
C38 C37 C36 115.9(3) . . ?
C38 C37 C42 122.5(3) . . ?
C37 C38 H38 119.3 . . ?
C39 C38 C37 121.4(3) . . ?
C39 C38 H38 119.3 . . ?
C38 C39 H39 119.6 . . ?
C40 C39 C38 120.8(3) . . ?
C40 C39 H39 119.6 . . ?
C39 C40 H40 119.4 . . ?
C39 C40 C41 121.3(3) . . ?
C41 C40 H40 119.4 . . ?
C36 C41 C43 120.9(2) . . ?
C40 C41 C36 116.8(3) . . ?
C40 C41 C43 122.3(3) . . ?
C37 C42 H42A 109.5 . . ?
C37 C42 H42B 109.5 . . ?
C37 C42 H42C 109.5 . . ?
H42A C42 H42B 109.5 . . ?
H42A C42 H42C 109.5 . . ?
H42B C42 H42C 109.5 . . ?
C41 C43 H43A 109.5 . . ?
C41 C43 H43B 109.5 . . ?
C41 C43 H43C 109.5 . . ?
H43A C43 H43B 109.5 . . ?
H43A C43 H43C 109.5 . . ?
H43B C43 H43C 109.5 . . ?
C1 N1 Rh1 124.63(14) . . ?
C4 N1 C1 107.61(18) . . ?
C4 N1 Rh1 125.24(15) . . ?
C17 N2 C18 177.1(2) . . ?
C26 N3 C27 173.1(3) . . ?
C35 N4 C36 177.8(3) . . ?
C17 Rh1 C35 177.52(10) . . ?
C17 Rh1 N1 88.94(8) . . ?
C26 Rh1 C17 88.78(9) . . ?
C26 Rh1 C35 91.41(9) . . ?
C26 Rh1 N1 173.05(9) . . ?
C35 Rh1 N1 91.15(8) . . ?
C45 C44 H44 119.7 . . ?
C45 C44 C46 120.5(4) . 2_557 ?
C46 C44 H44 119.7 2_557 . ?
C44 C45 H45 119.8 . . ?
C44 C45 C46 120.3(4) . . ?
C46 C45 H45 119.8 . . ?
C44 C46 H46 120.4 2_557 . ?
C45 C46 C44 119.2(4) . 2_557 ?
C45 C46 H46 120.4 . . ?

loop_
_geom_bond_atom_site_label_1
_geom_bond_atom_site_label_2
_geom_bond_distance
_geom_bond_site_symmetry_2
_geom_bond_publ_flag
C1 C2 1.391(3) . ?
C1 C5 1.470(3) . ?
C1 N1 1.379(3) . ?
C2 H2 0.9300 . ?
C2 C3 1.392(4) . ?
C3 H3 0.9300 . ?
C3 C4 1.395(3) . ?
C4 C11 1.468(3) . ?
C4 N1 1.364(3) . ?
C5 C6 1.388(3) . ?
C5 C10 1.399(3) . ?
C6 H6 0.9300 . ?
C6 C7 1.378(4) . ?
C7 H7 0.9300 . ?
C7 C8 1.370(4) . ?
C8 H8 0.9300 . ?
C8 C9 1.380(5) . ?
C9 H9 0.9300 . ?
C9 C10 1.366(4) . ?
C10 H10 0.9300 . ?
C11 C12 1.404(4) . ?
C11 C16 1.395(4) . ?
C12 H12 0.9300 . ?
C12 C13 1.377(4) . ?
C13 H13 0.9300 . ?
C13 C14 1.363(5) . ?
C14 H14 0.9300 . ?
C14 C15 1.383(5) . ?
C15 H15 0.9300 . ?
C15 C16 1.388(4) . ?
C16 H16 0.9300 . ?
C17 N2 1.154(3) . ?
C17 Rh1 1.954(2) . ?
C18 C19 1.397(4) . ?
C18 C23 1.388(4) . ?
C18 N2 1.397(3) . ?
C19 C20 1.375(4) . ?
C19 C24 1.501(4) . ?
C20 H20 0.9300 . ?
C20 C21 1.354(5) . ?
C21 H21 0.9300 . ?
C21 C22 1.365(5) . ?
C22 H22 0.9300 . ?
C22 C23 1.416(4) . ?
C23 C25 1.494(5) . ?
C24 H24A 0.9600 . ?
C24 H24B 0.9600 . ?
C24 H24C 0.9600 . ?
C25 H25A 0.9600 . ?
C25 H25B 0.9600 . ?
C25 H25C 0.9600 . ?
C26 N3 1.161(3) . ?
C26 Rh1 1.891(2) . ?
C27 C28 1.384(4) . ?
C27 C32 1.391(4) . ?
C27 N3 1.396(3) . ?
C28 C29 1.390(4) . ?
C28 C33 1.495(4) . ?
C29 H29 0.9300 . ?
C29 C30 1.372(5) . ?
C30 H30 0.9300 . ?
C30 C31 1.361(5) . ?
C31 H31 0.9300 . ?
C31 C32 1.389(5) . ?
C32 C34 1.508(5) . ?
C33 H33A 0.9600 . ?
C33 H33B 0.9600 . ?
C33 H33C 0.9600 . ?
C34 H34A 0.9600 . ?
C34 H34B 0.9600 . ?
C34 H34C 0.9600 . ?
C35 N4 1.151(3) . ?
C35 Rh1 1.965(2) . ?
C36 C37 1.396(4) . ?
C36 C41 1.391(4) . ?
C36 N4 1.401(3) . ?
C37 C38 1.395(4) . ?
C37 C42 1.500(4) . ?
C38 H38 0.9300 . ?
C38 C39 1.371(5) . ?
C39 H39 0.9300 . ?
C39 C40 1.360(5) . ?
C40 H40 0.9300 . ?
C40 C41 1.386(4) . ?
C41 C43 1.506(4) . ?
C42 H42A 0.9600 . ?
C42 H42B 0.9600 . ?
C42 H42C 0.9600 . ?
C43 H43A 0.9600 . ?
C43 H43B 0.9600 . ?
C43 H43C 0.9600 . ?
N1 Rh1 2.1148(17) . ?
C44 H44 0.9300 . ?
C44 C45 1.370(4) . ?
C44 C46 1.377(3) 2_557 ?
C45 H45 0.9300 . ?
C45 C46 1.374(3) . ?
C46 H46 0.9300 . ?

loop_
_geom_torsion_atom_site_label_1
_geom_torsion_atom_site_label_2
_geom_torsion_atom_site_label_3
_geom_torsion_atom_site_label_4
_geom_torsion
_geom_torsion_site_symmetry_1
_geom_torsion_site_symmetry_2
_geom_torsion_site_symmetry_3
_geom_torsion_site_symmetry_4
_geom_torsion_publ_flag
C1 C2 C3 C4 -0.8(3) . . . . ?
C1 C5 C6 C7 178.5(2) . . . . ?
C1 C5 C10 C9 -179.0(3) . . . . ?
C2 C1 C5 C6 149.7(3) . . . . ?
C2 C1 C5 C10 -31.0(4) . . . . ?
C2 C1 N1 C4 1.1(3) . . . . ?
C2 C1 N1 Rh1 -161.62(16) . . . . ?
C2 C3 C4 C11 -170.8(2) . . . . ?
C2 C3 C4 N1 1.5(3) . . . . ?
C3 C4 C11 C12 -27.7(4) . . . . ?
C3 C4 C11 C16 146.8(3) . . . . ?
C3 C4 N1 C1 -1.6(3) . . . . ?
C3 C4 N1 Rh1 161.00(16) . . . . ?
C4 C11 C12 C13 173.2(3) . . . . ?
C4 C11 C16 C15 -174.0(3) . . . . ?
C5 C1 C2 C3 176.8(2) . . . . ?
C5 C1 N1 C4 -175.9(2) . . . . ?
C5 C1 N1 Rh1 21.3(3) . . . . ?
C5 C6 C7 C8 0.6(5) . . . . ?
C6 C5 C10 C9 0.4(4) . . . . ?
C6 C7 C8 C9 0.2(5) . . . . ?
C7 C8 C9 C10 -0.7(6) . . . . ?
C8 C9 C10 C5 0.3(6) . . . . ?
C10 C5 C6 C7 -0.9(4) . . . . ?
C11 C4 N1 C1 170.8(2) . . . . ?
C11 C4 N1 Rh1 -26.6(3) . . . . ?
C11 C12 C13 C14 1.5(5) . . . . ?
C12 C11 C16 C15 0.8(4) . . . . ?
C12 C13 C14 C15 -0.4(5) . . . . ?
C13 C14 C15 C16 -0.5(6) . . . . ?
C14 C15 C16 C11 0.3(5) . . . . ?
C16 C11 C12 C13 -1.7(4) . . . . ?
C18 C19 C20 C21 -0.8(5) . . . . ?
C19 C18 C23 C22 0.7(4) . . . . ?
C19 C18 C23 C25 -179.7(3) . . . . ?
C19 C20 C21 C22 0.9(5) . . . . ?
C20 C21 C22 C23 -0.2(5) . . . . ?
C21 C22 C23 C18 -0.6(4) . . . . ?
C21 C22 C23 C25 179.9(3) . . . . ?
C23 C18 C19 C20 -0.1(4) . . . . ?
C23 C18 C19 C24 -179.2(3) . . . . ?
C24 C19 C20 C21 178.3(3) . . . . ?
C27 C28 C29 C30 0.7(4) . . . . ?
C28 C27 C32 C31 1.2(5) . . . . ?
C28 C27 C32 C34 -179.9(3) . . . . ?
C28 C29 C30 C31 0.1(5) . . . . ?
C29 C30 C31 C32 -0.3(6) . . . . ?
C30 C31 C32 C27 -0.3(5) . . . . ?
C30 C31 C32 C34 -179.3(4) . . . . ?
C32 C27 C28 C29 -1.4(4) . . . . ?
C32 C27 C28 C33 179.3(3) . . . . ?
C33 C28 C29 C30 -180.0(3) . . . . ?
C36 C37 C38 C39 1.2(4) . . . . ?
C37 C36 C41 C40 -0.6(4) . . . . ?
C37 C36 C41 C43 179.2(3) . . . . ?
C37 C38 C39 C40 -0.8(5) . . . . ?
C38 C39 C40 C41 -0.4(5) . . . . ?
C39 C40 C41 C36 1.1(5) . . . . ?
C39 C40 C41 C43 -178.7(3) . . . . ?
C41 C36 C37 C38 -0.5(4) . . . . ?
C41 C36 C37 C42 -179.9(3) . . . . ?
C42 C37 C38 C39 -179.4(3) . . . . ?
N1 C1 C2 C3 -0.2(3) . . . . ?
N1 C1 C5 C6 -33.8(4) . . . . ?
N1 C1 C5 C10 145.6(2) . . . . ?
N1 C4 C11 C12 161.1(2) . . . . ?
N1 C4 C11 C16 -24.4(4) . . . . ?
N2 C18 C19 C20 179.3(2) . . . . ?
N2 C18 C19 C24 0.2(4) . . . . ?
N2 C18 C23 C22 -178.6(2) . . . . ?
N2 C18 C23 C25 0.9(4) . . . . ?
N3 C27 C28 C29 179.0(2) . . . . ?
N3 C27 C28 C33 -0.3(4) . . . . ?
N3 C27 C32 C31 -179.2(3) . . . . ?
N3 C27 C32 C34 -0.3(5) . . . . ?
N4 C36 C37 C38 178.9(2) . . . . ?
N4 C36 C37 C42 -0.5(4) . . . . ?
N4 C36 C41 C40 180.0(2) . . . . ?
N4 C36 C41 C43 -0.3(4) . . . . ?
C44 C45 C46 C44 0.2(8) . . . 2_557 ?
C46 C44 C45 C46 -0.2(8) 2_557 . . . ?
